data_7204892
loop_
_publ_author_name
'Sakai, Ken-ichi'
'Akutagawa, Tomoyuki'
'Hasegawa, Tatsuo'
'Nakamura, Takayoshi'

_publ_section_title
;
 The d-L(?)-? type of charge-transfer salt [Cu(Me-tri)2][Ni(dmit)2]2:
 Interaction between copper(ii) d- and Ni(dmit)2 ?-electrons
 via&#xFFFD;?-conjugated macrocyclic ligandsElectronic supplementary
 information (ESI) available: crystallographic data in cif format. See
 http://www.rsc.org/suppdata/cp/b2/b212555b/
;
_journal_issue 11
_journal_name_full 'Physical Chemistry Chemical Physics'
_journal_page_first 2469
_journal_paper_doi 10.1039/b212555b
_journal_volume 5
_journal_year 2003
_chemical_formula_sum 'C60 H42 Cu N6 Ni2 S20'
_chemical_formula_weight 1669.18
_chemical_name_common (Cu(Me-tri)2)(Ni(dmit)2)2
_space_group_IT_number 2
_symmetry_cell_setting triclinic
_symmetry_Int_Tables_number 2
_symmetry_space_group_name_Hall '-P 1'
_symmetry_space_group_name_H-M 'P -1'
_audit_creation_date 'Wed Mar 19 12:50:56 2003'
_audit_creation_method 'by teXsan'
_cell_angle_alpha 94.064(2)
_cell_angle_beta 96.445(3)
_cell_angle_gamma 61.588(2)
_cell_formula_units_Z 1
_cell_length_a 12.7989(6)
_cell_length_b 13.3927(7)
_cell_length_c 11.2746(5)
_cell_measurement_reflns_used 18971
_cell_measurement_temperature 296.2
_cell_measurement_theta_max 27.5
_cell_measurement_theta_min 1.7
_cell_volume 1688.74(14)
_computing_cell_refinement PROCESS-AUTO
_computing_data_collection PROCESS-AUTO
_computing_data_reduction 'teXsan Ver. 1.11'
_computing_publication_material 'teXsan Ver. 1.11'
_computing_structure_refinement 'teXsan Ver. 1.10'
_computing_structure_solution SIR97
_diffrn_detector_area_resol_mean 10.00
_diffrn_measured_fraction_theta_full 0.9953
_diffrn_measured_fraction_theta_max 0.9953
_diffrn_measurement_device_type 'Rigaku RAXIS-RAPID Imaging Plate'
_diffrn_measurement_method \w
_diffrn_radiation_type 'Mo K\a'
_diffrn_radiation_wavelength 0.7107
_diffrn_reflns_av_R_equivalents 0.066
_diffrn_reflns_limit_h_max 16
_diffrn_reflns_limit_h_min 0
_diffrn_reflns_limit_k_max 17
_diffrn_reflns_limit_k_min -14
_diffrn_reflns_limit_l_max 14
_diffrn_reflns_limit_l_min -14
_diffrn_reflns_number 25233
_diffrn_reflns_theta_full 27.48
_diffrn_reflns_theta_max 27.48
_exptl_absorpt_coefficient_mu 1.527
_exptl_absorpt_correction_T_max 0.858
_exptl_absorpt_correction_T_min 0.559
_exptl_absorpt_correction_type multi-scan
_exptl_absorpt_process_details '(Higashi, 1995)'
_exptl_crystal_colour black
_exptl_crystal_density_diffrn 1.641
_exptl_crystal_density_method 'not measured'
_exptl_crystal_description needle
_exptl_crystal_size_max 0.400
_exptl_crystal_size_mid 0.050
_exptl_crystal_size_min 0.050
_refine_diff_density_max 0.90
_refine_diff_density_min -1.11
_refine_ls_extinction_method none
_refine_ls_goodness_of_fit_ref 1.118
_refine_ls_hydrogen_treatment noref
_refine_ls_number_parameters 403
_refine_ls_number_reflns 7701
_refine_ls_R_factor_gt 0.0613
_refine_ls_shift/su_max 0.0524
_refine_ls_structure_factor_coef Fsqd
_refine_ls_weighting_details 'w = 1/[\s^2^(Fo^2^) + (0.05000(Max(Fo^2^,0) + 2Fc^2^)/3)^2^]'
_refine_ls_weighting_scheme calc
_refine_ls_wR_factor_ref 0.1658
_reflns_number_gt 3351
_reflns_number_total 7701
_reflns_threshold_expression F^2^>2.0\s(F^2^)
_cod_data_source_file cif.txt
_cod_data_source_block sakai
_cod_original_cell_volume 1688.7(1)
_cod_original_formula_sum 'C60 H42 Cu N6 Ni2 S20 '
_cod_database_code 7204892

loop_
_symmetry_equiv_pos_as_xyz
x,y,z
-x,-y,-z

loop_
_atom_site_label
_atom_site_type_symbol
_atom_site_fract_x
_atom_site_fract_y
_atom_site_fract_z
_atom_site_U_iso_or_equiv
_atom_site_adp_type
_atom_site_occupancy
_atom_site_calc_flag
_atom_site_refinement_flags
_atom_site_disorder_assembly
_atom_site_disorder_group
Cu(1) Cu 0.5000 0.5000 0.0000 0.0345(3) Uani 1.00 d S . .
Ni(1) Ni 0.10942(8) 0.49388(8) -0.30977(8) 0.0657(3) Uani 1.00 d . . .
S(1) S 0.3275(2) 0.0506(2) 0.1094(3) 0.1092(9) Uani 1.00 d . . .
S(2) S 0.1511(2) 0.2791(2) 0.0259(2) 0.0754(6) Uani 1.00 d . . .
S(3) S 0.3544(2) 0.1491(2) -0.1079(2) 0.0843(7) Uani 1.00 d . . .
S(4) S 0.0482(2) 0.4744(1) -0.1462(2) 0.0716(6) Uani 1.00 d . . .
S(5) S 0.2707(2) 0.3337(2) -0.2902(2) 0.0813(7) Uani 1.00 d . . .
S(6) S -0.0529(2) 0.6532(2) -0.3290(2) 0.0768(7) Uani 1.00 d . . .
S(7) S 0.1689(2) 0.5130(2) -0.4756(2) 0.0782(7) Uani 1.00 d . . .
S(8) S -0.1474(2) 0.8313(2) -0.5203(2) 0.0814(7) Uani 1.00 d . . .
S(9) S 0.0539(2) 0.7018(2) -0.6556(2) 0.0847(7) Uani 1.00 d . . .
S(10) S -0.1340(2) 0.9254(2) -0.7461(2) 0.0929(8) Uani 1.00 d . . .
N(1) N 0.3268(5) 0.5360(5) 0.0287(4) 0.056(2) Uani 1.00 d . . .
N(2) N 0.5237(4) 0.3302(4) -0.0111(4) 0.050(2) Uani 1.00 d . . .
N(3) N 0.4445(4) 0.4991(4) -0.1728(4) 0.046(1) Uani 1.00 d . . .
C(1) C 0.2817(6) 0.1519(6) 0.0139(8) 0.083(3) Uani 1.00 d . . .
C(2) C 0.1577(6) 0.3427(5) -0.0989(6) 0.063(2) Uani 1.00 d . . .
C(3) C 0.2543(5) 0.2826(5) -0.1633(7) 0.070(2) Uani 1.00 d . . .
C(4) C -0.0420(6) 0.7048(6) -0.4608(6) 0.068(2) Uani 1.00 d . . .
C(5) C 0.0560(6) 0.6419(6) -0.5233(6) 0.070(2) Uani 1.00 d . . .
C(6) C -0.0791(6) 0.8262(7) -0.6473(7) 0.076(3) Uani 1.00 d . . .
C(7) C 0.5585(5) 0.2663(5) -0.0986(6) 0.055(2) Uani 1.00 d . . .
C(8) C 0.5828(5) 0.2996(5) -0.2073(5) 0.047(2) Uani 1.00 d . . .
C(9) C 0.6619(6) 0.2138(5) -0.2847(6) 0.061(2) Uani 1.00 d . . .
C(10) C 0.6860(5) 0.2403(6) -0.3905(5) 0.053(2) Uani 1.00 d . . .
C(11) C 0.6379(6) 0.3529(6) -0.4198(6) 0.070(2) Uani 1.00 d . . .
C(12) C 0.5583(6) 0.4380(6) -0.3498(6) 0.061(2) Uani 1.00 d . . .
C(13) C 0.5283(5) 0.4104(5) -0.2477(5) 0.048(2) Uani 1.00 d . . .
C(14) C 0.3429(6) 0.5678(6) -0.2179(6) 0.057(2) Uani 1.00 d . . .
C(15) C 0.2488(5) 0.6525(5) -0.1485(5) 0.046(2) Uani 1.00 d . . .
C(16) C 0.1578(6) 0.7498(6) -0.2087(6) 0.059(2) Uani 1.00 d . . .
C(17) C 0.0622(5) 0.8318(5) -0.1497(7) 0.057(2) Uani 1.00 d . . .
C(18) C 0.0595(6) 0.8157(6) -0.0319(7) 0.068(2) Uani 1.00 d . . .
C(19) C 0.1418(6) 0.7225(6) 0.0274(6) 0.066(2) Uani 1.00 d . . .
C(20) C 0.2344(5) 0.6391(5) -0.0301(5) 0.045(2) Uani 1.00 d . . .
C(21) C 0.3003(6) 0.4771(6) 0.0874(6) 0.066(2) Uani 1.00 d . . .
C(22) C 0.3880(5) 0.3692(5) 0.1423(5) 0.048(2) Uani 1.00 d . . .
C(23) C 0.3562(6) 0.3363(6) 0.2424(6) 0.068(2) Uani 1.00 d . . .
C(24) C 0.4385(6) 0.2314(6) 0.2992(6) 0.065(2) Uani 1.00 d . . .
C(25) C 0.5393(6) 0.1660(6) 0.2466(6) 0.067(2) Uani 1.00 d . . .
C(26) C 0.5689(6) 0.1952(6) 0.1469(6) 0.064(2) Uani 1.00 d . . .
C(27) C 0.4933(5) 0.2946(5) 0.0939(5) 0.048(2) Uani 1.00 d . . .
C(28) C 0.7719(7) 0.1496(7) -0.4685(7) 0.092(3) Uani 1.00 d . . .
C(29) C -0.0380(6) 0.9321(6) -0.2154(8) 0.086(3) Uani 1.00 d . . .
C(30) C 0.4061(8) 0.1948(7) 0.4063(7) 0.105(3) Uani 1.00 d . . .
H(1) H 0.5712 0.1876 -0.0942 0.0712 Uiso 1.00 calc . . .
H(2) H 0.6999 0.1335 -0.2626 0.0739 Uiso 1.00 calc . . .
H(3) H 0.6599 0.3745 -0.4906 0.0833 Uiso 1.00 calc . . .
H(4) H 0.5232 0.5178 -0.3718 0.0745 Uiso 1.00 calc . . .
H(5) H 0.3252 0.5634 -0.3031 0.0687 Uiso 1.00 calc . . .
H(6) H 0.1616 0.7579 -0.2930 0.0713 Uiso 1.00 calc . . .
H(7) H -0.0043 0.8724 0.0130 0.0875 Uiso 1.00 calc . . .
H(8) H 0.1371 0.7134 0.1127 0.0808 Uiso 1.00 calc . . .
H(9) H 0.2151 0.5053 0.0960 0.0787 Uiso 1.00 calc . . .
H(10) H 0.2782 0.3845 0.2719 0.0810 Uiso 1.00 calc . . .
H(11) H 0.5948 0.0926 0.2831 0.0814 Uiso 1.00 calc . . .
H(12) H 0.6464 0.1435 0.1153 0.0813 Uiso 1.00 calc . . .
H(13) H 0.7455 0.0938 -0.4935 0.1115 Uiso 1.00 calc . . .
H(14) H 0.8495 0.1103 -0.4276 0.1115 Uiso 1.00 calc . . .
H(15) H 0.7787 0.1805 -0.5398 0.1115 Uiso 1.00 calc . . .
H(16) H -0.0223 0.9326 -0.2967 0.1052 Uiso 1.00 calc . . .
H(17) H -0.0475 1.0035 -0.1785 0.1052 Uiso 1.00 calc . . .
H(18) H -0.1128 0.9323 -0.2161 0.1052 Uiso 1.00 calc . . .
H(19) H 0.3293 0.2536 0.4309 0.1222 Uiso 1.00 calc . . .
H(20) H 0.4634 0.1829 0.4737 0.1222 Uiso 1.00 calc . . .
H(21) H 0.3993 0.1272 0.3912 0.1222 Uiso 1.00 calc . . .

loop_
_atom_site_aniso_label
_atom_site_aniso_U_11
_atom_site_aniso_U_22
_atom_site_aniso_U_33
_atom_site_aniso_U_12
_atom_site_aniso_U_13
_atom_site_aniso_U_23
Cu(1) 0.0362(5) 0.0368(6) 0.0309(5) -0.0168(4) 0.0056(4) 0.0020(4)
Ni(1) 0.0657(6) 0.0717(6) 0.0727(6) -0.0420(5) 0.0267(5) -0.0247(5)
S(1) 0.092(2) 0.054(1) 0.163(2) -0.017(1) 0.015(2) 0.007(1)
S(2) 0.065(1) 0.050(1) 0.105(2) -0.0183(9) 0.027(1) -0.007(1)
S(3) 0.047(1) 0.066(1) 0.129(2) -0.0186(9) 0.019(1) -0.025(1)
S(4) 0.070(1) 0.055(1) 0.085(1) -0.0216(9) 0.036(1) -0.0115(10)
S(5) 0.061(1) 0.089(1) 0.097(2) -0.037(1) 0.037(1) -0.031(1)
S(6) 0.079(1) 0.075(1) 0.085(1) -0.039(1) 0.038(1) -0.013(1)
S(7) 0.071(1) 0.101(2) 0.069(1) -0.046(1) 0.0282(10) -0.026(1)
S(8) 0.087(1) 0.085(1) 0.081(1) -0.044(1) 0.029(1) -0.007(1)
S(9) 0.083(1) 0.123(2) 0.060(1) -0.057(1) 0.0218(10) -0.014(1)
S(10) 0.101(2) 0.121(2) 0.076(1) -0.067(2) 0.011(1) 0.006(1)
N(1) 0.068(3) 0.065(4) 0.047(3) -0.039(3) 0.016(3) -0.004(3)
N(2) 0.043(3) 0.056(3) 0.047(3) -0.023(2) 0.002(2) -0.002(3)
N(3) 0.049(3) 0.045(3) 0.047(3) -0.024(2) 0.000(2) 0.012(2)
C(1) 0.062(4) 0.043(4) 0.138(7) -0.022(4) 0.023(5) -0.023(4)
C(2) 0.053(4) 0.048(4) 0.088(5) -0.025(3) 0.013(4) -0.017(4)
C(3) 0.044(4) 0.054(4) 0.108(6) -0.022(3) 0.014(4) -0.026(4)
C(4) 0.075(5) 0.086(5) 0.064(4) -0.053(4) 0.023(4) -0.019(4)
C(5) 0.070(5) 0.082(5) 0.070(5) -0.047(4) 0.018(4) -0.016(4)
C(6) 0.078(5) 0.101(6) 0.072(5) -0.062(5) 0.013(4) -0.018(4)
C(7) 0.051(4) 0.058(4) 0.059(4) -0.026(3) 0.004(3) 0.007(4)
C(8) 0.044(3) 0.042(4) 0.054(4) -0.020(3) 0.010(3) 0.001(3)
C(9) 0.076(5) 0.047(4) 0.055(4) -0.026(4) 0.006(4) 0.003(3)
C(10) 0.060(4) 0.056(4) 0.040(4) -0.022(3) 0.013(3) -0.002(3)
C(11) 0.082(5) 0.073(5) 0.042(4) -0.024(4) 0.014(3) 0.009(4)
C(12) 0.061(4) 0.066(5) 0.048(4) -0.023(4) 0.007(3) 0.009(3)
C(13) 0.044(3) 0.064(4) 0.033(3) -0.022(3) 0.008(3) 0.002(3)
C(14) 0.067(4) 0.059(4) 0.057(4) -0.040(4) 0.006(3) 0.004(3)
C(15) 0.049(4) 0.042(4) 0.052(4) -0.024(3) 0.002(3) 0.003(3)
C(16) 0.072(4) 0.062(4) 0.050(4) -0.037(4) -0.006(3) 0.010(3)
C(17) 0.047(4) 0.038(4) 0.080(5) -0.017(3) -0.010(4) 0.009(4)
C(18) 0.055(4) 0.063(5) 0.079(5) -0.020(4) 0.011(4) 0.001(4)
C(19) 0.076(5) 0.062(5) 0.063(4) -0.032(4) 0.029(4) -0.009(4)
C(20) 0.046(3) 0.038(3) 0.050(4) -0.019(3) 0.005(3) 0.002(3)
C(21) 0.078(5) 0.080(5) 0.052(4) -0.046(4) 0.025(4) -0.016(4)
C(22) 0.050(4) 0.055(4) 0.043(3) -0.025(3) 0.004(3) 0.012(3)
C(23) 0.057(4) 0.078(5) 0.071(5) -0.029(4) 0.021(4) 0.007(4)
C(24) 0.079(5) 0.073(5) 0.054(4) -0.041(4) 0.014(4) 0.015(4)
C(25) 0.072(5) 0.063(5) 0.063(5) -0.026(4) 0.015(4) 0.010(4)
C(26) 0.074(5) 0.063(5) 0.054(4) -0.029(4) 0.014(4) 0.002(4)
C(27) 0.048(4) 0.047(4) 0.055(4) -0.027(3) 0.005(3) 0.002(3)
C(28) 0.104(6) 0.100(6) 0.067(5) -0.040(5) 0.036(4) -0.018(5)
C(29) 0.056(4) 0.061(5) 0.120(7) -0.013(4) -0.009(4) 0.017(5)
C(30) 0.121(7) 0.105(7) 0.085(6) -0.040(6) 0.037(5) 0.029(5)

loop_
_atom_type_symbol
_atom_type_description
_atom_type_scat_dispersion_real
_atom_type_scat_dispersion_imag
_atom_type_scat_source
C C 0.003 0.002
;International Tables for Crystallography
(1992, Vol. C, Tables 4.2.6.8 and 6.1.1.1)
;
H H 0.000 0.000
;International Tables for Crystallography
(1992, Vol. C, Table 6.1.1.2)
;
N N 0.006 0.003
;International Tables for Crystallography
(1992, Vol. C, Tables 4.2.6.8 and 6.1.1.1)
;
Ni Ni 0.339 1.112
;International Tables for Crystallography
(1992, Vol. C, Tables 4.2.6.8 and 6.1.1.1)
;
S S 0.125 0.123
;International Tables for Crystallography
(1992, Vol. C, Tables 4.2.6.8 and 6.1.1.1)
;
Cu Cu 0.320 1.265
;International Tables for Crystallography
(1992, Vol. C, Tables 4.2.6.8 and 6.1.1.1)
;

loop_
_geom_angle_atom_site_label_1
_geom_angle_atom_site_label_2
_geom_angle_atom_site_label_3
_geom_angle
_geom_angle_site_symmetry_1
_geom_angle_site_symmetry_2
_geom_angle_site_symmetry_3
_geom_angle_publ_flag
N(1) Cu(1) N(1) 180.0000(1) . . 2_665 yes
N(1) Cu(1) N(2) 81.3(2) . . . yes
N(1) Cu(1) N(2) 98.7(2) . . 2_665 yes
N(1) Cu(1) N(2) 98.7(2) 2_665 . . yes
N(1) Cu(1) N(2) 81.3(2) 2_665 . 2_665 yes
N(1) Cu(1) N(3) 84.6(2) . . . yes
N(1) Cu(1) N(3) 95.4(2) . . 2_665 yes
N(1) Cu(1) N(3) 95.4(2) 2_665 . . yes
N(1) Cu(1) N(3) 84.6(2) 2_665 . 2_665 yes
N(2) Cu(1) N(2) 180.0 . . 2_665 yes
N(2) Cu(1) N(3) 82.4(2) . . . yes
N(2) Cu(1) N(3) 97.6(2) . . 2_665 yes
N(2) Cu(1) N(3) 97.6(2) 2_665 . . yes
N(2) Cu(1) N(3) 82.4(2) 2_665 . 2_665 yes
N(3) Cu(1) N(3) 180.0 . . 2_665 yes
S(4) Ni(1) S(5) 92.81(8) . . . yes
S(4) Ni(1) S(6) 86.80(8) . . . yes
S(4) Ni(1) S(7) 179.15(8) . . . yes
S(5) Ni(1) S(6) 179.41(9) . . . yes
S(5) Ni(1) S(7) 87.43(9) . . . yes
S(6) Ni(1) S(7) 92.95(9) . . . yes
C(1) S(2) C(2) 97.8(4) . . . yes
C(1) S(3) C(3) 98.6(3) . . . yes
Ni(1) S(4) C(2) 102.8(3) . . . yes
Ni(1) S(5) C(3) 102.5(2) . . . yes
Ni(1) S(6) C(4) 103.3(3) . . . yes
Ni(1) S(7) C(5) 102.1(3) . . . yes
C(4) S(8) C(6) 98.3(4) . . . yes
C(5) S(9) C(6) 98.8(4) . . . yes
Cu(1) N(2) C(7) 123.9(5) . . . yes
Cu(1) N(2) C(27) 114.7(4) . . . yes
C(7) N(2) C(27) 121.4(5) . . . yes
Cu(1) N(3) C(13) 116.4(3) . . . yes
Cu(1) N(3) C(14) 124.0(4) . . . yes
C(13) N(3) C(14) 119.6(5) . . . yes
Cu(1) N(1) C(20) 113.3(4) . . . yes
Cu(1) N(1) C(21) 125.5(5) . . . yes
C(20) N(1) C(21) 121.2(6) . . . yes
S(1) C(1) S(2) 122.4(5) . . . yes
S(1) C(1) S(3) 125.7(4) . . . yes
S(2) C(1) S(3) 112.0(5) . . . yes
S(2) C(2) S(4) 123.2(4) . . . yes
S(2) C(2) C(3) 117.1(6) . . . yes
S(4) C(2) C(3) 119.7(6) . . . yes
S(3) C(3) S(5) 123.3(4) . . . yes
S(3) C(3) C(2) 114.6(6) . . . yes
S(5) C(3) C(2) 122.1(6) . . . yes
S(6) C(4) S(8) 123.8(4) . . . yes
S(6) C(4) C(5) 119.3(6) . . . yes
S(8) C(4) C(5) 116.9(6) . . . yes
S(7) C(5) S(9) 123.1(4) . . . yes
S(7) C(5) C(4) 122.4(6) . . . yes
S(9) C(5) C(4) 114.5(6) . . . yes
S(8) C(6) S(9) 111.4(5) . . . yes
S(8) C(6) S(10) 124.2(5) . . . yes
S(9) C(6) S(10) 124.4(5) . . . yes
N(2) C(7) C(8) 123.5(6) . . . yes
C(7) C(8) C(9) 119.3(6) . . . yes
C(7) C(8) C(13) 124.5(5) . . . yes
C(9) C(8) C(13) 116.1(5) . . . yes
C(8) C(9) C(10) 121.8(6) . . . yes
C(9) C(10) C(11) 119.1(6) . . . yes
C(9) C(10) C(28) 121.0(6) . . . yes
C(11) C(10) C(28) 119.7(6) . . . yes
C(10) C(11) C(12) 120.9(6) . . . yes
C(11) C(12) C(13) 119.6(6) . . . yes
N(3) C(13) C(8) 117.5(5) . . . yes
N(3) C(13) C(12) 120.4(6) . . . yes
C(8) C(13) C(12) 122.0(6) . . . yes
N(3) C(14) C(15) 123.7(6) . . . yes
C(14) C(15) C(16) 117.7(6) . . . yes
C(14) C(15) C(20) 124.6(5) . . . yes
C(16) C(15) C(20) 117.2(5) . . . yes
C(15) C(16) C(17) 121.0(6) . . . yes
C(16) C(17) C(18) 117.7(6) . . . yes
C(16) C(17) C(29) 121.0(7) . . . yes
C(18) C(17) C(29) 121.2(7) . . . yes
C(17) C(18) C(19) 123.1(6) . . . yes
C(18) C(19) C(20) 120.1(6) . . . yes
N(1) C(20) C(15) 116.3(5) . . . yes
N(1) C(20) C(19) 123.0(6) . . . yes
C(15) C(20) C(19) 120.6(6) . . . yes
N(1) C(21) C(22) 123.9(6) . . . yes
C(21) C(22) C(23) 117.2(6) . . . yes
C(21) C(22) C(27) 123.4(6) . . . yes
C(23) C(22) C(27) 119.0(6) . . . yes
C(22) C(23) C(24) 119.5(6) . . . yes
C(23) C(24) C(25) 116.7(6) . . . yes
C(23) C(24) C(30) 120.2(7) . . . yes
C(25) C(24) C(30) 122.9(7) . . . yes
C(24) C(25) C(26) 124.2(7) . . . yes
C(25) C(26) C(27) 119.7(7) . . . yes
N(2) C(27) C(22) 118.0(5) . . . yes
N(2) C(27) C(26) 121.1(6) . . . yes
C(22) C(27) C(26) 120.7(6) . . . yes

loop_
_geom_bond_atom_site_label_1
_geom_bond_atom_site_label_2
_geom_bond_distance
_geom_bond_site_symmetry_1
_geom_bond_site_symmetry_2
_geom_bond_publ_flag
Cu(1) N(1) 2.092(5) . . yes
Cu(1) N(1) 2.092(5) . 2_665 yes
Cu(1) N(2) 2.143(5) . . yes
Cu(1) N(2) 2.143(5) . 2_665 yes
Cu(1) N(3) 1.998(4) . . yes
Cu(1) N(3) 1.998(4) . 2_665 yes
Ni(1) S(4) 2.161(2) . . yes
Ni(1) S(5) 2.159(2) . . yes
Ni(1) S(6) 2.159(2) . . yes
Ni(1) S(7) 2.170(2) . . yes
S(1) C(1) 1.628(9) . . yes
S(2) C(1) 1.739(7) . . yes
S(2) C(2) 1.726(8) . . yes
S(3) C(1) 1.733(9) . . yes
S(3) C(3) 1.740(7) . . yes
S(4) C(2) 1.723(7) . . yes
S(5) C(3) 1.704(8) . . yes
S(6) C(4) 1.730(7) . . yes
S(7) C(5) 1.715(8) . . yes
S(8) C(4) 1.709(8) . . yes
S(8) C(6) 1.740(8) . . yes
S(9) C(5) 1.734(8) . . yes
S(9) C(6) 1.731(8) . . yes
S(10) C(6) 1.626(8) . . yes
N(1) C(20) 1.464(7) . . yes
N(1) C(21) 1.246(8) . . yes
N(2) C(7) 1.234(7) . . yes
N(2) C(27) 1.463(8) . . yes
N(3) C(13) 1.458(7) . . yes
N(3) C(14) 1.255(7) . . yes
C(2) C(3) 1.368(9) . . yes
C(4) C(5) 1.374(9) . . yes
C(7) C(8) 1.446(9) . . yes
C(8) C(9) 1.434(8) . . yes
C(8) C(13) 1.391(8) . . yes
C(9) C(10) 1.375(9) . . yes
C(10) C(11) 1.379(9) . . yes
C(10) C(28) 1.501(9) . . yes
C(11) C(12) 1.381(9) . . yes
C(12) C(13) 1.379(8) . . yes
C(14) C(15) 1.462(8) . . yes
C(15) C(16) 1.421(8) . . yes
C(15) C(20) 1.403(8) . . yes
C(16) C(17) 1.396(9) . . yes
C(17) C(18) 1.367(10) . . yes
C(17) C(29) 1.512(9) . . yes
C(18) C(19) 1.350(9) . . yes
C(19) C(20) 1.372(8) . . yes
C(21) C(22) 1.470(9) . . yes
C(22) C(23) 1.406(9) . . yes
C(22) C(27) 1.385(8) . . yes
C(23) C(24) 1.436(9) . . yes
C(24) C(25) 1.344(9) . . yes
C(24) C(30) 1.504(10) . . yes
C(25) C(26) 1.365(9) . . yes
C(26) C(27) 1.350(8) . . yes

loop_
_geom_contact_atom_site_label_1
_geom_contact_atom_site_label_2
_geom_contact_distance
_geom_contact_site_symmetry_1
_geom_contact_site_symmetry_2
_geom_contact_publ_flag
Ni(1) C(14) 3.600(6) . . ?
S(2) S(4) 3.372(3) . 2_565 ?
S(2) C(18) 3.491(7) . 2_565 ?
S(4) S(4) 3.556(4) . 2_565 ?
C(2) C(21) 3.564(9) . . ?
